data_7043193
loop_
_publ_author_name
'Perlepes, Spyros P.'
'Lada, Zoi G.'
'Sanakis, Yiannis'
'Raptopoulou, Catherine P.'
'Psycharis, Vassilis'
'Mitrikas, George'

_publ_section_title
;
 Probing the electronic structure of a copper(II) complex with a ligand
 derived from a rare metal ion-assisted, crossed-aldol reaction of acetone
 with di-2-pyridyl ketone by cw- and pulse-EPR spectroscopy
;
_journal_name_full 'Dalton Trans.'
_journal_paper_doi 10.1039/C7DT01785E
_journal_year 2017
_chemical_formula_sum 'C28 H32 Cu N6 O12'
_chemical_formula_weight 708.13
_space_group_crystal_system monoclinic
_space_group_IT_number 14
_space_group_name_Hall '-P 2ybc'
_space_group_name_H-M_alt 'P 1 21/c 1'
_symmetry_space_group_name_Hall '-P 2ybc'
_symmetry_space_group_name_H-M 'P 1 21/c 1'
_atom_sites_solution_hydrogens difmap
_audit_creation_method SHELXL-2014/6
_audit_update_record
;
2017-05-04 deposited with the CCDC.
2017-06-01 downloaded from the CCDC.
;
_cell_angle_alpha 90
_cell_angle_beta 100.4360(10)
_cell_angle_gamma 90
_cell_formula_units_Z 2
_cell_length_a 7.63550(10)
_cell_length_b 19.7062(4)
_cell_length_c 10.2494(2)
_cell_measurement_reflns_used 10645
_cell_measurement_temperature 170(2)
_cell_measurement_theta_max 71.72
_cell_measurement_theta_min 6.69
_cell_volume 1516.68(5)
_computing_cell_refinement 'CrystalClear, Rigaku MSC, 2005'
_computing_data_collection 'CrystalClear, Rigaku MSC, 2005'
_computing_data_reduction 'CrystalClear, Rigaku MSC, 2005'
_computing_molecular_graphics 'Diamond ver.3.1'
_computing_publication_material 'publCIF J.Appl.Cryst. 2010, 43, 920'
_computing_structure_refinement 'SHELXL-2014/6 (Sheldrick, 2014)'
_computing_structure_solution 'SHELXL-2014/6 (Sheldrick, 2014)'
_diffrn_ambient_temperature 170(2)
_diffrn_measured_fraction_theta_full 0.968
_diffrn_measured_fraction_theta_max 0.982
_diffrn_measurement_device_type 'Rigaku R-AXIS SPIDER IPDS'
_diffrn_measurement_method '\q scans'
_diffrn_radiation_type CuK\a
_diffrn_radiation_wavelength 1.54178
_diffrn_reflns_av_R_equivalents 0.0279
_diffrn_reflns_av_unetI/netI 0.0240
_diffrn_reflns_Laue_measured_fraction_full 0.968
_diffrn_reflns_Laue_measured_fraction_max 0.982
_diffrn_reflns_limit_h_max 9
_diffrn_reflns_limit_h_min -9
_diffrn_reflns_limit_k_max 18
_diffrn_reflns_limit_k_min -22
_diffrn_reflns_limit_l_max 11
_diffrn_reflns_limit_l_min -12
_diffrn_reflns_number 13760
_diffrn_reflns_point_group_measured_fraction_full 0.968
_diffrn_reflns_point_group_measured_fraction_max 0.982
_diffrn_reflns_theta_full 67.679
_diffrn_reflns_theta_max 66.972
_diffrn_reflns_theta_min 7.052
_exptl_absorpt_coefficient_mu 1.674
_exptl_absorpt_correction_T_max 1.000
_exptl_absorpt_correction_T_min 0.841
_exptl_absorpt_correction_type empirical
_exptl_absorpt_process_details 'CrystalClear, Rigaku MSC, 2005'
_exptl_crystal_colour blue
_exptl_crystal_density_diffrn 1.551
_exptl_crystal_description parallelepiped
_exptl_crystal_F_000 734
_exptl_crystal_size_max 0.21
_exptl_crystal_size_mid 0.21
_exptl_crystal_size_min 0.15
_refine_diff_density_max 0.419
_refine_diff_density_min -0.406
_refine_diff_density_rms 0.051
_refine_ls_extinction_method none
_refine_ls_goodness_of_fit_ref 1.076
_refine_ls_hydrogen_treatment refall
_refine_ls_matrix_type full
_refine_ls_number_parameters 278
_refine_ls_number_reflns 2653
_refine_ls_number_restraints 0
_refine_ls_restrained_S_all 1.076
_refine_ls_R_factor_all 0.0361
_refine_ls_R_factor_gt 0.0311
_refine_ls_shift/su_max 0.000
_refine_ls_shift/su_mean 0.000
_refine_ls_structure_factor_coef Fsqd
_refine_ls_weighting_details 'w=1/[\s^2^(Fo^2^)+(0.0455P)^2^+0.7495P] where P=(Fo^2^+2Fc^2^)/3'
_refine_ls_weighting_scheme calc
_refine_ls_wR_factor_gt 0.0819
_refine_ls_wR_factor_ref 0.0868
_reflns_Friedel_coverage 0.000
_reflns_number_gt 2338
_reflns_number_total 2653
_reflns_threshold_expression 'I > 2\s(I)'
_cod_data_source_file c7dt01785e2.cif
_cod_data_source_block shelxl
_cod_database_code 7043193
_shelx_space_group_comment
;
The symmetry employed for this shelxl refinement is uniquely defined
by the following loop, which should always be used as a source of
symmetry information in preference to the above space-group names.
They are only intended as comments.
;
_shelxl_version_number 2014/6

loop_
_space_group_symop_operation_xyz
'x, y, z'
'-x, y+1/2, -z+1/2'
'-x, -y, -z'
'x, -y-1/2, z-1/2'

loop_
_atom_site_label
_atom_site_type_symbol
_atom_site_fract_x
_atom_site_fract_y
_atom_site_fract_z
_atom_site_U_iso_or_equiv
_atom_site_adp_type
_atom_site_occupancy
_atom_site_site_symmetry_order
_atom_site_calc_flag
_atom_site_refinement_flags_posn
_atom_site_refinement_flags_occupancy
Cu Cu 0.5000 0.0000 1.0000 0.01786(13) Uani 1 2 d S P
O1 O 0.46239(17) 0.11670(7) 1.03608(13) 0.0197(3) Uani 1 1 d . .
N1 N 0.6204(2) 0.01561(8) 1.18917(15) 0.0188(3) Uani 1 1 d . .
N2 N 0.70859(19) 0.04570(8) 0.94390(15) 0.0188(3) Uani 1 1 d . .
C1 C 0.6441(3) -0.03172(11) 1.2843(2) 0.0246(4) Uani 1 1 d . .
C2 C 0.7303(3) -0.01849(11) 1.4119(2) 0.0287(5) Uani 1 1 d . .
C3 C 0.7975(3) 0.04571(11) 1.4409(2) 0.0294(5) Uani 1 1 d . .
C4 C 0.7751(3) 0.09524(11) 1.34273(19) 0.0247(4) Uani 1 1 d . .
C5 C 0.6839(2) 0.07898(9) 1.21795(17) 0.0179(4) Uani 1 1 d . .
C6 C 0.6431(2) 0.12860(9) 1.10045(17) 0.0171(4) Uani 1 1 d . .
C7 C 0.7576(2) 0.10608(9) 1.00041(17) 0.0188(4) Uani 1 1 d . .
C8 C 0.9028(3) 0.14071(11) 0.9719(2) 0.0252(4) Uani 1 1 d . .
C9 C 0.9999(3) 0.11271(11) 0.8832(2) 0.0303(5) Uani 1 1 d . .
C10 C 0.9487(3) 0.05106(11) 0.8260(2) 0.0280(5) Uani 1 1 d . .
C11 C 0.8021(3) 0.01869(11) 0.85732(19) 0.0234(4) Uani 1 1 d . .
C12 C 0.6699(3) 0.20176(9) 1.14682(19) 0.0215(4) Uani 1 1 d . .
C13 C 0.6039(3) 0.25489(10) 1.0430(2) 0.0255(4) Uani 1 1 d . .
C14 C 0.5687(4) 0.32288(12) 1.0976(3) 0.0384(6) Uani 1 1 d . .
O2 O 0.5807(2) 0.24343(8) 0.92537(14) 0.0391(4) Uani 1 1 d . .
N3 N 0.2137(2) 0.17610(9) 1.27025(17) 0.0306(4) Uani 1 1 d . .
O3 O 0.2670(3) 0.12122(8) 1.31952(16) 0.0486(5) Uani 1 1 d . .
O4 O 0.1186(2) 0.21466(9) 1.32416(18) 0.0491(5) Uani 1 1 d . .
O5 O 0.25392(19) 0.19439(8) 1.16118(15) 0.0338(4) Uani 1 1 d . .
O1W O 0.0519(3) 0.32392(11) 1.0881(2) 0.0589(6) Uani 1 1 d . .
H1O H 0.400(3) 0.1350(12) 1.076(2) 0.035(7) Uiso 1 1 d . .
H1 H 0.601(3) -0.0740(11) 1.261(2) 0.028(6) Uiso 1 1 d . .
H2 H 0.745(3) -0.0505(11) 1.474(2) 0.028(6) Uiso 1 1 d . .
H3 H 0.858(3) 0.0582(10) 1.523(2) 0.028(6) Uiso 1 1 d . .
H4 H 0.821(3) 0.1386(12) 1.362(2) 0.032(6) Uiso 1 1 d . .
H8 H 0.932(3) 0.1826(11) 1.009(2) 0.023(5) Uiso 1 1 d . .
H9 H 1.102(3) 0.1353(12) 0.863(2) 0.043(7) Uiso 1 1 d . .
H10 H 1.007(3) 0.0323(12) 0.764(2) 0.037(6) Uiso 1 1 d . .
H11 H 0.765(3) -0.0237(12) 0.826(2) 0.024(5) Uiso 1 1 d . .
H12A H 0.796(3) 0.2095(11) 1.180(2) 0.028(6) Uiso 1 1 d . .
H12B H 0.604(3) 0.2057(10) 1.218(2) 0.026(5) Uiso 1 1 d . .
H14A H 0.528(4) 0.3558(16) 1.026(3) 0.056(8) Uiso 1 1 d . .
H14B H 0.675(4) 0.3386(14) 1.155(3) 0.057(8) Uiso 1 1 d . .
H14C H 0.490(4) 0.3173(15) 1.154(3) 0.062(9) Uiso 1 1 d . .
H1WA H 0.103(4) 0.2931(17) 1.138(3) 0.063(10) Uiso 1 1 d . .
H1WB H 0.096(5) 0.3151(18) 1.020(4) 0.085(12) Uiso 1 1 d . .

loop_
_atom_site_aniso_label
_atom_site_aniso_U_11
_atom_site_aniso_U_22
_atom_site_aniso_U_33
_atom_site_aniso_U_23
_atom_site_aniso_U_13
_atom_site_aniso_U_12
Cu 0.0210(2) 0.0162(2) 0.0168(2) -0.00153(14) 0.00458(16) -0.00242(14)
O1 0.0194(6) 0.0209(7) 0.0185(7) -0.0023(5) 0.0025(5) 0.0016(5)
N1 0.0206(8) 0.0177(8) 0.0187(8) 0.0018(6) 0.0050(6) 0.0001(6)
N2 0.0212(7) 0.0185(8) 0.0169(8) -0.0022(6) 0.0043(6) -0.0002(6)
C1 0.0255(10) 0.0214(11) 0.0273(11) 0.0065(8) 0.0060(8) -0.0006(8)
C2 0.0312(11) 0.0326(12) 0.0228(11) 0.0123(9) 0.0061(9) 0.0057(9)
C3 0.0334(11) 0.0360(12) 0.0170(10) 0.0014(9) -0.0001(9) 0.0063(9)
C4 0.0295(10) 0.0242(11) 0.0192(10) -0.0030(8) 0.0013(8) 0.0002(8)
C5 0.0193(8) 0.0177(9) 0.0176(9) -0.0012(7) 0.0055(7) 0.0006(7)
C6 0.0205(8) 0.0157(9) 0.0147(9) -0.0013(7) 0.0018(7) -0.0012(7)
C7 0.0217(9) 0.0193(9) 0.0149(9) 0.0005(7) 0.0023(7) 0.0000(7)
C8 0.0265(10) 0.0251(11) 0.0239(10) -0.0013(8) 0.0040(8) -0.0070(8)
C9 0.0223(10) 0.0407(13) 0.0287(11) 0.0042(10) 0.0072(8) -0.0053(9)
C10 0.0251(10) 0.0403(13) 0.0200(10) -0.0004(9) 0.0080(8) 0.0047(9)
C11 0.0232(9) 0.0271(11) 0.0197(10) -0.0039(8) 0.0038(8) 0.0025(8)
C12 0.0280(10) 0.0170(10) 0.0191(10) -0.0023(8) 0.0034(8) -0.0017(8)
C13 0.0309(11) 0.0196(10) 0.0266(11) 0.0016(8) 0.0067(9) -0.0011(8)
C14 0.0568(16) 0.0218(12) 0.0382(14) 0.0017(10) 0.0128(13) 0.0049(11)
O2 0.0662(11) 0.0294(8) 0.0218(8) 0.0051(6) 0.0083(7) 0.0046(7)
N3 0.0320(9) 0.0292(10) 0.0301(10) -0.0044(8) 0.0048(8) -0.0022(8)
O3 0.0806(13) 0.0286(9) 0.0343(9) 0.0027(7) 0.0045(9) 0.0037(8)
O4 0.0495(10) 0.0500(11) 0.0541(11) -0.0108(9) 0.0258(9) 0.0080(8)
O5 0.0349(8) 0.0364(9) 0.0313(8) 0.0038(7) 0.0089(6) 0.0059(6)
O1W 0.0851(15) 0.0473(12) 0.0467(12) 0.0124(10) 0.0181(11) 0.0259(11)

loop_
_atom_type_symbol
_atom_type_description
_atom_type_scat_dispersion_real
_atom_type_scat_dispersion_imag
_atom_type_scat_source
C C 0.0181 0.0091 'International Tables Vol C Tables 4.2.6.8 and 6.1.1.4'
H H 0.0000 0.0000 'International Tables Vol C Tables 4.2.6.8 and 6.1.1.4'
N N 0.0311 0.0180 'International Tables Vol C Tables 4.2.6.8 and 6.1.1.4'
O O 0.0492 0.0322 'International Tables Vol C Tables 4.2.6.8 and 6.1.1.4'
Cu Cu -1.9646 0.5888 'International Tables Vol C Tables 4.2.6.8 and 6.1.1.4'

loop_
_geom_angle_atom_site_label_1
_geom_angle_atom_site_label_2
_geom_angle_atom_site_label_3
_geom_angle
_geom_angle_site_symmetry_1
_geom_angle_site_symmetry_3
N2 Cu N2 180.0 . 3_657
N2 Cu N1 92.31(6) . 3_657
N2 Cu N1 87.69(6) 3_657 3_657
N2 Cu N1 87.69(6) . .
N2 Cu N1 92.31(6) 3_657 .
N1 Cu N1 180.00(8) 3_657 .
N2 Cu O1 105.55(5) . 3_657
N2 Cu O1 74.45(5) 3_657 3_657
N1 Cu O1 75.34(5) 3_657 3_657
N1 Cu O1 104.66(5) . 3_657
N2 Cu O1 74.45(5) . .
N2 Cu O1 105.56(5) 3_657 .
N1 Cu O1 104.66(5) 3_657 .
N1 Cu O1 75.34(5) . .
O1 Cu O1 180.0 3_657 .
C6 O1 Cu 95.58(9) . .
C6 O1 H1O 108.1(18) . .
Cu O1 H1O 130.1(18) . .
C1 N1 C5 119.26(17) . .
C1 N1 Cu 124.99(14) . .
C5 N1 Cu 115.73(12) . .
C11 N2 C7 119.60(16) . .
C11 N2 Cu 123.79(13) . .
C7 N2 Cu 116.59(11) . .
N1 C1 C2 122.6(2) . .
N1 C1 H1 116.8(14) . .
C2 C1 H1 120.6(14) . .
C3 C2 C1 118.28(19) . .
C3 C2 H2 120.5(15) . .
C1 C2 H2 121.2(15) . .
C2 C3 C4 119.8(2) . .
C2 C3 H3 123.4(13) . .
C4 C3 H3 116.8(13) . .
C5 C4 C3 118.9(2) . .
C5 C4 H4 121.4(14) . .
C3 C4 H4 119.7(14) . .
N1 C5 C4 121.18(17) . .
N1 C5 C6 113.73(15) . .
C4 C5 C6 125.09(17) . .
O1 C6 C12 111.22(15) . .
O1 C6 C7 105.24(13) . .
C12 C6 C7 115.10(15) . .
O1 C6 C5 107.27(14) . .
C12 C6 C5 111.19(14) . .
C7 C6 C5 106.33(14) . .
N2 C7 C8 121.23(17) . .
N2 C7 C6 113.39(15) . .
C8 C7 C6 125.32(17) . .
C7 C8 C9 119.21(19) . .
C7 C8 H8 120.2(13) . .
C9 C8 H8 120.6(13) . .
C10 C9 C8 119.10(18) . .
C10 C9 H9 120.1(15) . .
C8 C9 H9 120.8(15) . .
C9 C10 C11 119.41(19) . .
C9 C10 H10 121.0(15) . .
C11 C10 H10 119.5(15) . .
N2 C11 C10 121.45(19) . .
N2 C11 H11 114.7(13) . .
C10 C11 H11 123.7(13) . .
C13 C12 C6 115.33(16) . .
C13 C12 H12A 108.8(13) . .
C6 C12 H12A 109.1(13) . .
C13 C12 H12B 108.8(13) . .
C6 C12 H12B 104.8(13) . .
H12A C12 H12B 110.0(18) . .
O2 C13 C14 122.5(2) . .
O2 C13 C12 122.87(18) . .
C14 C13 C12 114.63(18) . .
C13 C14 H14A 111.5(17) . .
C13 C14 H14B 109.1(17) . .
H14A C14 H14B 111(2) . .
C13 C14 H14C 108.2(19) . .
H14A C14 H14C 113(2) . .
H14B C14 H14C 103(2) . .
O3 N3 O4 121.96(18) . .
O3 N3 O5 119.85(17) . .
O4 N3 O5 118.19(18) . .
H1WA O1W H1WB 98(3) . .

loop_
_geom_bond_atom_site_label_1
_geom_bond_atom_site_label_2
_geom_bond_distance
_geom_bond_site_symmetry_2
Cu N2 2.0026(14) .
Cu N2 2.0026(14) 3_657
Cu N1 2.0132(16) 3_657
Cu N1 2.0132(16) .
Cu O1 2.3549(13) 3_657
Cu O1 2.3550(13) .
O1 C6 1.437(2) .
O1 H1O 0.77(3) .
N1 C1 1.338(2) .
N1 C5 1.353(2) .
N2 C11 1.346(2) .
N2 C7 1.346(2) .
C1 C2 1.378(3) .
C1 H1 0.91(2) .
C2 C3 1.377(3) .
C2 H2 0.89(2) .
C3 C4 1.390(3) .
C3 H3 0.92(2) .
C4 C5 1.379(3) .
C4 H4 0.93(2) .
C5 C6 1.539(2) .
C6 C12 1.520(2) .
C6 C7 1.529(2) .
C7 C8 1.377(3) .
C8 C9 1.387(3) .
C8 H8 0.92(2) .
C9 C10 1.375(3) .
C9 H9 0.95(3) .
C10 C11 1.375(3) .
C10 H10 0.92(2) .
C11 H11 0.92(2) .
C12 C13 1.512(3) .
C12 H12A 0.98(2) .
C12 H12B 0.97(2) .
C13 O2 1.208(2) .
C13 C14 1.495(3) .
C14 H14A 0.98(3) .
C14 H14B 0.97(3) .
C14 H14C 0.91(3) .
N3 O3 1.231(2) .
N3 O4 1.247(2) .
N3 O5 1.264(2) .
O1W H1WA 0.84(3) .
O1W H1WB 0.85(4) .
